data_2011953
loop_
_publ_author_name
'Basiuk, Elena V.'
'Basiuk, Vladimir A.'
'Hern\'andez-Ortega, Sim\'on'
'Mart\'inez-Garc\'ia, Marcos'
'Saniger-Blesa, Jos\'e-Manuel'

_publ_section_title
;(<i>C</i>-<i>rac</i>-5,5,7,12,12,14-Hexamethyl-1,4,8,11-tetraazacyclotetradecane-\k^4^<i>N</i>)(nicotinato-<i>O</i>,<i>O</i>')nickel(II)
 perchlorate
;
_journal_issue 5
_journal_name_full 'Acta Crystallographica Section C'
_journal_page_first 553
_journal_page_last 555
_journal_paper_doi 10.1107/S010827010100333X
_journal_volume 57
_journal_year 2001
_chemical_formula_iupac '[Ni(C16 H36 N4)(C6 H4 N O2)], (Cl O4)'
_chemical_formula_moiety 'C22 H40 N5 Ni O2 + , Cl O4 -'
_chemical_formula_sum 'C22 H40 Cl N5 Ni O6'
_chemical_formula_weight 564.75
_chemical_name_common '[Ni(rac-Me6[14]aneN4)(nicotinato)]ClO4'
_chemical_name_systematic
;
(Nicotinato-O,O')(C-rac-5,5,7,12,12,14-hexamethyl-1,4,8,11-
tetraazacyclotetradecane-N,N',N'',N''')nickel(II) perchlorate
;
_space_group_IT_number 14
_symmetry_cell_setting monoclinic
_symmetry_space_group_name_Hall '-P 2ybc'
_symmetry_space_group_name_H-M 'P 1 21/c 1'
_cell_angle_alpha 90
_cell_angle_beta 91.330(10)
_cell_angle_gamma 90
_cell_formula_units_Z 4
_cell_length_a 10.474(2)
_cell_length_b 13.221(2)
_cell_length_c 20.288(3)
_cell_measurement_reflns_used 50
_cell_measurement_temperature 293(2)
_cell_measurement_theta_max 21.5
_cell_measurement_theta_min 3.9
_cell_volume 2808.7(8)
_computing_cell_refinement XSCANS
_computing_data_collection 'XSCANS (Siemens 1994)'
_computing_data_reduction XSCANS
_computing_molecular_graphics 'XP in SHELXTL/PC (Sheldrick 1990)'
_computing_publication_material SHELXL97
_computing_structure_refinement 'SHELXL97 (Sheldrick, 1997)'
_computing_structure_solution 'SHELXS97 (Sheldrick, 1997)'
_diffrn_ambient_temperature 293(2)
_diffrn_measured_fraction_theta_full .954
_diffrn_measured_fraction_theta_max .954
_diffrn_measurement_device_type 'Siemens P4/PC'
_diffrn_measurement_method \w
_diffrn_radiation_monochromator graphite
_diffrn_radiation_source 'fine-focus sealed tube'
_diffrn_radiation_type MoK\a
_diffrn_radiation_wavelength .71073
_diffrn_reflns_av_R_equivalents .057
_diffrn_reflns_av_sigmaI/netI .083
_diffrn_reflns_limit_h_max 12
_diffrn_reflns_limit_h_min 0
_diffrn_reflns_limit_k_max 15
_diffrn_reflns_limit_k_min 0
_diffrn_reflns_limit_l_max 24
_diffrn_reflns_limit_l_min -24
_diffrn_reflns_number 5239
_diffrn_reflns_theta_full 25.00
_diffrn_reflns_theta_max 25
_diffrn_reflns_theta_min 1.84
_diffrn_standards_decay_% 0
_diffrn_standards_interval_count 97
_diffrn_standards_number 3
_exptl_absorpt_coefficient_mu .829
_exptl_absorpt_correction_T_max .879
_exptl_absorpt_correction_T_min .755
_exptl_absorpt_correction_type \y-scan
_exptl_absorpt_process_details '(North et al., 1968)'
_exptl_crystal_colour violet
_exptl_crystal_density_diffrn 1.336
_exptl_crystal_density_method 'not measured'
_exptl_crystal_description prism
_exptl_crystal_F_000 1200
_exptl_crystal_size_max .36
_exptl_crystal_size_mid .24
_exptl_crystal_size_min .16
_refine_diff_density_max .70
_refine_diff_density_min -.35
_refine_ls_extinction_coef .00184(16)
_refine_ls_extinction_method 'SHELXL97 (Sheldrick, 1997)'
_refine_ls_goodness_of_fit_ref .959
_refine_ls_hydrogen_treatment mixed
_refine_ls_matrix_type full
_refine_ls_number_parameters 335
_refine_ls_number_reflns 4950
_refine_ls_number_restraints 0
_refine_ls_restrained_S_all .959
_refine_ls_R_factor_all .087
_refine_ls_R_factor_gt .046
_refine_ls_shift/su_max .009
_refine_ls_shift/su_mean .001
_refine_ls_structure_factor_coef Fsqd
_refine_ls_weighting_details 'w = 1/[\s^2^(Fo^2^)+(0.025P)^2^] where P=(Fo^2^+2Fc^2^)/3'
_refine_ls_weighting_scheme calc
_refine_ls_wR_factor_ref .100
_reflns_number_gt 2980
_reflns_number_total 4950
_reflns_threshold_expression I>2\s(I)
_cod_data_source_file da1165.cif
_cod_data_source_block I
_cod_depositor_comments
;
The following automatic conversions were performed:

'_refine_ls_weighting_scheme' value 'calc w =
1/[\s^2^(Fo^2^)+(0.025P)^2^] where P=(Fo^2^+2Fc^2^)/3' was changed to
'calc'. New tag '_refine_ls_weighting_details' was created. The value
of the new tag was set to 'w = 1/[\s^2^(Fo^2^)+(0.025P)^2^] where
P=(Fo^2^+2Fc^2^)/3'.

Automatic conversion script
Id: cif_fix_values 3143 2015-03-26 13:38:13Z robertas 
;
_cod_original_sg_symbol_H-M 'P 21/c'
_cod_database_code 2011953
_cod_database_fobs_code 2011953

loop_
_symmetry_equiv_pos_as_xyz
'x, y, z'
'-x, y+1/2, -z+1/2'
'-x, -y, -z'
'x, -y-1/2, z-1/2'

loop_
_atom_site_label
_atom_site_fract_x
_atom_site_fract_y
_atom_site_fract_z
_atom_site_U_iso_or_equiv
_atom_site_adp_type
_atom_site_calc_flag
_atom_site_refinement_flags
_atom_site_occupancy
_atom_site_disorder_assembly
_atom_site_disorder_group
_atom_site_type_symbol
Ni1 .21203(5) .13469(4) .15470(2) .04081(14) Uani d . 1 . . Ni
Cl1 -.13188(12) .09815(10) .31852(6) .0676(3) Uani d . 1 . . Cl
O1 -.2059(5) .0300(4) .3533(3) .1272(18) Uani d . 1 . . O
O2 -.2099(5) .1608(4) .2779(3) .144(2) Uani d . 1 . . O
O3 -.0746(6) .1727(5) .3596(3) .171(3) Uani d . 1 . . O
O4 -.0379(6) .0523(3) .2846(3) .157(3) Uani d . 1 . . O
O5 .3763(3) .2229(2) .12833(14) .0574(8) Uani d . 1 . . O
O6 .2942(3) .1101(2) .05975(13) .0540(7) Uani d . 1 . . O
N1 .1043(3) .2693(3) .13465(17) .0511(9) Uani d . 1 . . N
H1 .166(4) .312(3) .126(2) .061 Uiso d . 1 . . H
C2 .0618(4) .3008(3) .2013(2) .0599(12) Uani d . 1 . . C
H2A -.0111 .2605 .2139 .072 Uiso calc R 1 . . H
H2B .0358 .3713 .2003 .072 Uiso calc R 1 . . H
C3 .1687(4) .2869(3) .2506(2) .0606(12) Uani d . 1 . . C
H3A .2419 .3267 .2379 .073 Uiso calc R 1 . . H
H3B .1424 .3098 .2937 .073 Uiso calc R 1 . . H
N4 .2034(3) .1797(3) .25361(16) .0489(8) Uani d . 1 . . N
H4 .146(4) .141(4) .268(2) .059 Uiso d . 1 . . H
C5 .3197(4) .1599(4) .2958(2) .0642(13) Uani d . 1 . . C
H5 .3927 .1943 .2763 .077 Uiso calc R 1 . . H
C6 .3483(5) .0471(4) .2997(2) .0688(13) Uani d . 1 . . C
H6A .2707 .0133 .3128 .083 Uiso calc R 1 . . H
H6B .4109 .0372 .3351 .083 Uiso calc R 1 . . H
C7 .3974(4) -.0084(4) .2386(2) .0660(13) Uani d . 1 . . C
N8 .2991(3) -.0043(3) .18354(18) .0503(9) Uani d . 1 . . N
H8 .333(4) -.027(4) .155(2) .060 Uiso d . 1 . . H
C9 .1894(4) -.0739(3) .1914(2) .0596(12) Uani d . 1 . . C
H9A .1506 -.0623 .2337 .072 Uiso calc R 1 . . H
H9B .2188 -.1435 .1902 .072 Uiso calc R 1 . . H
C10 .0931(4) -.0564(3) .1372(2) .0576(11) Uani d . 1 . . C
H10A .1320 -.0678 .0949 .069 Uiso calc R 1 . . H
H10B .0228 -.1035 .1414 .069 Uiso calc R 1 . . H
N11 .0449(3) .0488(3) .14071(17) .0459(8) Uani d . 1 . . N
H11 .001(4) .053(3) .176(2) .055 Uiso d . 1 . . H
C12 -.0431(4) .0768(4) .0851(2) .0559(11) Uani d . 1 . . C
H12 .0039 .0706 .0441 .067 Uiso calc R 1 . . H
C13 -.0894(4) .1848(4) .0905(3) .0652(13) Uani d . 1 . . C
H13A -.1260 .1925 .1337 .078 Uiso calc R 1 . . H
H13B -.1585 .1935 .0583 .078 Uiso calc R 1 . . H
C14 .0039(5) .2726(4) .0813(2) .0639(12) Uani d . 1 . . C
C15 .3025(7) .2001(5) .3654(3) .107(2) Uani d . 1 . . C
H15A .3741 .1802 .3928 .129 Uiso calc R 1 . . H
H15B .2255 .1729 .3831 .129 Uiso calc R 1 . . H
H15C .2971 .2726 .3642 .129 Uiso calc R 1 . . H
C16 .5176(4) .0410(5) .2132(3) .0878(18) Uani d . 1 . . C
H16A .4981 .1084 .1984 .105 Uiso calc R 1 . . H
H16B .5494 .0021 .1771 .105 Uiso calc R 1 . . H
H16C .5812 .0437 .2480 .105 Uiso calc R 1 . . H
C17 .4284(6) -.1187(5) .2581(3) .0956(19) Uani d . 1 . . C
H17A .4450 -.1573 .2191 .115 Uiso calc R 1 . . H
H17B .3570 -.1475 .2802 .115 Uiso calc R 1 . . H
H17C .5023 -.1199 .2869 .115 Uiso calc R 1 . . H
C18 -.1597(5) .0064(4) .0801(3) .0817(16) Uani d . 1 . . C
H18A -.1316 -.0618 .0732 .098 Uiso calc R 1 . . H
H18B -.2139 .0270 .0438 .098 Uiso calc R 1 . . H
H18C -.2063 .0100 .1202 .098 Uiso calc R 1 . . H
C19 .0692(6) .2662(5) .0156(2) .0842(16) Uani d . 1 . . C
H19A .1237 .3239 .0104 .101 Uiso calc R 1 . . H
H19B .0058 .2652 -.0194 .101 Uiso calc R 1 . . H
H19C .1193 .2055 .0140 .101 Uiso calc R 1 . . H
C20 -.0720(6) .3724(5) .0831(3) .0996(19) Uani d . 1 . . C
H20A -.0138 .4284 .0861 .120 Uiso calc R 1 . . H
H20B -.1260 .3725 .1207 .120 Uiso calc R 1 . . H
H20C -.1237 .3785 .0436 .120 Uiso calc R 1 . . H
N21 .5854(4) .1555(4) -.0727(2) .0855(14) Uani d . 1 . . N
C22 .4987(4) .1375(4) -.0266(2) .0636(12) Uani d . 1 . . C
H22 .4534 .0771 -.0287 .076 Uiso calc R 1 . . H
C23 .4732(4) .2041(3) .0238(2) .0497(10) Uani d . 1 . . C
C24 .5387(4) .2940(4) .0266(2) .0664(13) Uani d . 1 . . C
H24 .5252 .3397 .0605 .080 Uiso calc R 1 . . H
C25 .6252(5) .3154(5) -.0221(3) .0866(17) Uani d . 1 . . C
H25 .6691 .3766 -.0225 .104 Uiso calc R 1 . . H
C26 .6439(6) .2441(6) -.0691(3) .0943(19) Uani d . 1 . . C
H26 .7026 .2588 -.1014 .113 Uiso calc R 1 . . H
C27 .3758(4) .1772(3) .07360(19) .0482(10) Uani d . 1 . . C

loop_
_atom_site_aniso_label
_atom_site_aniso_U_11
_atom_site_aniso_U_22
_atom_site_aniso_U_33
_atom_site_aniso_U_12
_atom_site_aniso_U_13
_atom_site_aniso_U_23
Ni1 .0394(2) .0461(3) .0374(2) -.0069(2) .00885(17) -.0055(3)
Cl1 .0691(7) .0683(8) .0662(7) .0022(6) .0193(6) -.0044(6)
O1 .111(3) .133(4) .141(4) .002(3) .074(3) .043(3)
O2 .133(4) .122(4) .175(5) .004(3) -.035(4) .037(4)
O3 .140(5) .193(6) .179(6) -.003(4) -.024(4) -.099(5)
O4 .218(6) .063(3) .197(5) .018(3) .156(5) .012(3)
O5 .0530(16) .071(2) .0488(17) -.0168(15) .0118(13) -.0109(15)
O6 .0561(16) .061(2) .0456(15) -.0154(14) .0128(13) -.0033(13)
N1 .053(2) .051(2) .049(2) -.0046(17) .0021(16) -.0006(17)
C2 .070(3) .046(3) .065(3) .005(2) .011(2) -.013(2)
C3 .073(3) .058(3) .051(3) -.010(2) .009(2) -.019(2)
N4 .0502(19) .052(2) .0447(19) -.0105(16) .0066(15) -.0063(16)
C5 .062(3) .076(4) .055(3) -.009(2) -.006(2) -.012(2)
C6 .066(3) .092(4) .048(3) .003(3) -.005(2) .004(3)
C7 .050(2) .085(4) .063(3) .012(2) .002(2) .006(3)
N8 .0428(18) .057(2) .051(2) .0016(16) .0115(16) -.0043(17)
C9 .059(3) .051(3) .070(3) -.002(2) .019(2) .003(2)
C10 .060(3) .046(3) .068(3) -.011(2) .009(2) -.008(2)
N11 .0425(18) .054(2) .0422(19) -.0081(15) .0098(15) -.0095(16)
C12 .050(2) .066(3) .052(2) -.009(2) .003(2) -.015(2)
C13 .050(2) .077(3) .068(3) .007(2) -.008(2) -.007(3)
C14 .071(3) .056(3) .064(3) .010(2) -.013(2) .000(2)
C15 .128(5) .125(6) .067(4) .024(4) -.033(4) -.034(4)
C16 .045(3) .131(5) .087(4) .006(3) .000(2) -.004(4)
C17 .096(4) .098(5) .093(4) .042(4) -.005(3) .010(4)
C18 .061(3) .096(4) .087(4) -.023(3) -.012(3) -.019(3)
C19 .110(4) .089(4) .053(3) -.007(3) -.009(3) .017(3)
C20 .103(4) .083(4) .112(5) .017(4) -.026(4) -.005(4)
N21 .092(3) .087(4) .080(3) .006(3) .047(2) .006(3)
C22 .070(3) .067(3) .055(2) .004(3) .026(2) .013(3)
C23 .044(2) .063(3) .043(2) -.008(2) .0065(17) .004(2)
C24 .060(3) .084(4) .056(3) -.021(3) .007(2) -.002(2)
C25 .067(3) .104(5) .089(4) -.034(3) .016(3) .018(4)
C26 .084(4) .119(5) .081(4) -.008(4) .043(3) .016(4)
C27 .041(2) .063(3) .041(2) -.008(2) .0102(17) .004(2)

loop_
_atom_type_symbol
_atom_type_description
_atom_type_scat_dispersion_real
_atom_type_scat_dispersion_imag
_atom_type_scat_source
C C .0033 .0016 'International Tables Vol C Tables 4.2.6.8 and 6.1.1.4'
H H .0000 .0000 'International Tables Vol C Tables 4.2.6.8 and 6.1.1.4'
N N .0061 .0033 'International Tables Vol C Tables 4.2.6.8 and 6.1.1.4'
O O .0106 .0060 'International Tables Vol C Tables 4.2.6.8 and 6.1.1.4'
Cl Cl .1484 .1585 'International Tables Vol C Tables 4.2.6.8 and 6.1.1.4'
Ni Ni .3393 1.1124 'International Tables Vol C Tables 4.2.6.8 and 6.1.1.4'

loop_
_geom_angle_atom_site_label_1
_geom_angle_atom_site_label_2
_geom_angle_atom_site_label_3
_geom_angle
_geom_angle_publ_flag
N4 Ni1 N11 103.21(13) yes
N4 Ni1 N8 90.57(14) yes
N11 Ni1 N8 85.45(14) yes
N4 Ni1 N1 84.92(14) yes
N11 Ni1 N1 89.43(14) yes
N8 Ni1 N1 172.24(13) yes
N4 Ni1 O6 157.85(12) yes
N11 Ni1 O6 98.42(12) yes
N8 Ni1 O6 86.42(12) yes
N1 Ni1 O6 100.11(12) yes
N4 Ni1 O5 97.84(12) yes
N11 Ni1 O5 157.86(12) yes
N8 Ni1 O5 101.28(12) yes
N1 Ni1 O5 85.62(13) yes
O6 Ni1 O5 61.43(10) yes
N4 Ni1 C27 128.25(14) yes
N11 Ni1 C27 128.51(13) yes
N8 Ni1 C27 94.57(13) yes
N1 Ni1 C27 93.17(14) yes
O6 Ni1 C27 30.66(12) yes
O5 Ni1 C27 30.78(12) yes
O4 Cl1 O1 112.8(3) ?
O4 Cl1 O2 112.5(4) ?
O1 Cl1 O2 110.7(3) ?
O4 Cl1 O3 108.0(4) ?
O1 Cl1 O3 112.7(4) ?
O2 Cl1 O3 99.5(4) ?
C27 O5 Ni1 88.4(2) ?
C27 O6 Ni1 88.7(2) ?
C14 N1 C2 115.3(4) ?
C14 N1 Ni1 121.5(3) n
C2 N1 Ni1 103.1(3) n
C14 N1 H1 110(3) ?
C2 N1 H1 104(3) ?
Ni1 N1 H1 101(3) ?
N1 C2 C3 109.7(4) ?
N1 C2 H2A 109.7 ?
C3 C2 H2A 109.7 ?
N1 C2 H2B 109.7 ?
C3 C2 H2B 109.7 ?
H2A C2 H2B 108.2 ?
N4 C3 C2 109.1(4) ?
N4 C3 H3A 109.9 ?
C2 C3 H3A 109.9 ?
N4 C3 H3B 109.9 ?
C2 C3 H3B 109.9 ?
H3A C3 H3B 108.3 ?
C3 N4 C5 113.1(4) ?
C3 N4 Ni1 104.6(3) n
C5 N4 Ni1 116.4(3) n
C3 N4 H4 115(3) ?
C5 N4 H4 106(3) ?
Ni1 N4 H4 101(3) ?
N4 C5 C6 111.0(4) ?
N4 C5 C15 110.9(4) ?
C6 C5 C15 108.7(5) ?
N4 C5 H5 108.7 ?
C6 C5 H5 108.7 ?
C15 C5 H5 108.7 ?
C5 C6 C7 119.6(4) ?
C5 C6 H6A 107.4 ?
C7 C6 H6A 107.4 ?
C5 C6 H6B 107.4 ?
C7 C6 H6B 107.4 ?
H6A C6 H6B 107.0 ?
N8 C7 C16 106.9(4) ?
N8 C7 C6 110.3(4) ?
C16 C7 C6 111.3(5) ?
N8 C7 C17 111.1(4) ?
C16 C7 C17 108.8(4) ?
C6 C7 C17 108.4(4) ?
C9 N8 C7 114.6(4) ?
C9 N8 Ni1 103.7(3) n
C7 N8 Ni1 121.2(3) n
C9 N8 H8 102(4) ?
C7 N8 H8 103(4) ?
Ni1 N8 H8 110(4) ?
N8 C9 C10 109.6(4) ?
N8 C9 H9A 109.7 ?
C10 C9 H9A 109.7 ?
N8 C9 H9B 109.7 ?
C10 C9 H9B 109.7 ?
H9A C9 H9B 108.2 ?
N11 C10 C9 109.6(4) ?
N11 C10 H10A 109.7 ?
C9 C10 H10A 109.7 ?
N11 C10 H10B 109.7 ?
C9 C10 H10B 109.7 ?
H10A C10 H10B 108.2 ?
C10 N11 C12 113.8(3) ?
C10 N11 Ni1 103.3(2) n
C12 N11 Ni1 117.9(3) n
C10 N11 H11 107(3) ?
C12 N11 H11 106(3) ?
Ni1 N11 H11 109(3) ?
N11 C12 C13 112.0(4) ?
N11 C12 C18 112.1(4) ?
C13 C12 C18 108.7(4) ?
N11 C12 H12 108.0 ?
C13 C12 H12 108.0 ?
C18 C12 H12 108.0 ?
C12 C13 C14 120.0(4) ?
C12 C13 H13A 107.3 ?
C14 C13 H13A 107.3 ?
C12 C13 H13B 107.3 ?
C14 C13 H13B 107.3 ?
H13A C13 H13B 106.9 ?
N1 C14 C19 108.2(4) ?
N1 C14 C13 109.3(4) ?
C19 C14 C13 111.5(4) ?
N1 C14 C20 111.4(4) ?
C19 C14 C20 108.2(5) ?
C13 C14 C20 108.4(4) ?
C5 C15 H15A 109.5 ?
C5 C15 H15B 109.5 ?
H15A C15 H15B 109.5 ?
C5 C15 H15C 109.5 ?
H15A C15 H15C 109.5 ?
H15B C15 H15C 109.5 ?
C7 C16 H16A 109.5 ?
C7 C16 H16B 109.5 ?
H16A C16 H16B 109.5 ?
C7 C16 H16C 109.5 ?
H16A C16 H16C 109.5 ?
H16B C16 H16C 109.5 ?
C7 C17 H17A 109.5 ?
C7 C17 H17B 109.5 ?
H17A C17 H17B 109.5 ?
C7 C17 H17C 109.5 ?
H17A C17 H17C 109.5 ?
H17B C17 H17C 109.5 ?
C12 C18 H18A 109.5 ?
C12 C18 H18B 109.5 ?
H18A C18 H18B 109.5 ?
C12 C18 H18C 109.5 ?
H18A C18 H18C 109.5 ?
H18B C18 H18C 109.5 ?
C14 C19 H19A 109.5 ?
C14 C19 H19B 109.5 ?
H19A C19 H19B 109.5 ?
C14 C19 H19C 109.5 ?
H19A C19 H19C 109.5 ?
H19B C19 H19C 109.5 ?
C14 C20 H20A 109.5 ?
C14 C20 H20B 109.5 ?
H20A C20 H20B 109.5 ?
C14 C20 H20C 109.5 ?
H20A C20 H20C 109.5 ?
H20B C20 H20C 109.5 ?
C26 N21 C22 116.1(5) ?
N21 C22 C23 123.3(5) ?
N21 C22 H22 118.3 ?
C23 C22 H22 118.3 ?
C24 C23 C22 118.6(4) ?
C24 C23 C27 121.7(4) ?
C22 C23 C27 119.7(4) ?
C23 C24 C25 118.9(5) ?
C23 C24 H24 120.6 ?
C25 C24 H24 120.6 ?
C26 C25 C24 117.7(5) ?
C26 C25 H25 121.1 ?
C24 C25 H25 121.1 ?
N21 C26 C25 125.4(5) ?
N21 C26 H26 117.3 ?
C25 C26 H26 117.3 ?
O6 C27 O5 121.5(3) ?
O6 C27 C23 119.1(4) ?
O5 C27 C23 119.4(4) ?
O6 C27 Ni1 60.65(18) ?
O5 C27 Ni1 60.80(18) ?
C23 C27 Ni1 179.0(3) ?

loop_
_geom_bond_atom_site_label_1
_geom_bond_atom_site_label_2
_geom_bond_site_symmetry_2
_geom_bond_distance
_geom_bond_publ_flag
Ni1 N4 . 2.097(3) yes
Ni1 N11 . 2.101(3) yes
Ni1 N8 . 2.127(4) yes
Ni1 N1 . 2.141(4) yes
Ni1 O6 . 2.153(3) yes
Ni1 O5 . 2.156(3) yes
Ni1 C27 . 2.469(3) ?
Cl1 O4 . 1.358(4) ?
Cl1 O1 . 1.391(4) ?
Cl1 O2 . 1.415(5) ?
Cl1 O3 . 1.416(5) ?
O5 C27 . 1.264(5) n
O6 C27 . 1.259(5) n
N1 C14 . 1.492(6) n
N1 C2 . 1.493(5) n
N1 H1 . .87(4) ?
C2 C3 . 1.496(6) ?
C2 H2A . .9700 ?
C2 H2B . .9700 ?
C3 N4 . 1.464(6) ?
C3 H3A . .9700 ?
C3 H3B . .9700 ?
N4 C5 . 1.495(6) ?
N4 H4 . .84(4) ?
C5 C6 . 1.523(7) ?
C5 C15 . 1.525(7) ?
C5 H5 . .9800 ?
C6 C7 . 1.539(7) ?
C6 H6A . .9700 ?
C6 H6B . .9700 ?
C7 N8 . 1.502(6) n
C7 C16 . 1.519(7) ?
C7 C17 . 1.544(8) ?
N8 C9 . 1.484(5) n
N8 H8 . .75(4) ?
C9 C10 . 1.492(6) ?
C9 H9A . .9700 ?
C9 H9B . .9700 ?
C10 N11 . 1.482(6) n
C10 H10A . .9700 ?
C10 H10B . .9700 ?
N11 C12 . 1.488(6) n
N11 H11 . .86(4) ?
C12 C13 . 1.513(6) ?
C12 C18 . 1.537(6) ?
C12 H12 . .9800 ?
C13 C14 . 1.531(7) ?
C13 H13A . .9700 ?
C13 H13B . .9700 ?
C14 C19 . 1.516(7) ?
C14 C20 . 1.541(7) ?
C15 H15A . .9600 ?
C15 H15B . .9600 ?
C15 H15C . .9600 ?
C16 H16A . .9600 ?
C16 H16B . .9600 ?
C16 H16C . .9600 ?
C17 H17A . .9600 ?
C17 H17B . .9600 ?
C17 H17C . .9600 ?
C18 H18A . .9600 ?
C18 H18B . .9600 ?
C18 H18C . .9600 ?
C19 H19A . .9600 ?
C19 H19B . .9600 ?
C19 H19C . .9600 ?
C20 H20A . .9600 ?
C20 H20B . .9600 ?
C20 H20C . .9600 ?
N21 C26 . 1.323(8) ?
N21 C22 . 1.340(5) ?
C22 C23 . 1.379(6) ?
C22 H22 . .9300 ?
C23 C24 . 1.373(6) ?
C23 C27 . 1.496(5) ?
C24 C25 . 1.385(7) ?
C24 H24 . .9300 ?
C25 C26 . 1.358(8) ?
C25 H25 . .9300 ?
C26 H26 . .9300 ?

loop_
_geom_hbond_atom_site_label_D
_geom_hbond_atom_site_label_H
_geom_hbond_atom_site_label_A
_geom_hbond_site_symmetry_A
_geom_hbond_distance_DH
_geom_hbond_distance_HA
_geom_hbond_distance_DA
_geom_hbond_angle_DHA
N8 H8 N21 3_655 .75(4) 2.54(5) 3.263(5) 161(5)
N4 H4 O4 . .84(4) 2.29(5) 3.114(6) 166(4)
N11 H11 O4 . .86(4) 2.26(4) 3.064(6) 157(4)
